data_7706818
loop_
_publ_author_name
'Opa\<cak, Sa\<sa'
'Babi\'c, Darko'
'Peri\'c, Berislav'
'Marini\'c, \<Zeljko'
'Smre\<cki, Vilko'
'Pem, Barbara'
'Vinkovi\'c Vr\<cek, Ivana'
'Kirin, Sre\'cko I'

_publ_section_title
;
 A ferrocene-based pseudopeptide chiroptical switch.
;
_journal_issue 13
_journal_name_full 'Dalton transactions (Cambridge, England : 2003)'
_journal_page_first 4504
_journal_page_last 4511
_journal_paper_doi 10.1039/d1dt00508a
_journal_volume 50
_journal_year 2021
_chemical_absolute_configuration rm
_chemical_formula_moiety 'C26 H31 Fe N3 O2'
_chemical_formula_sum 'C26 H31 Fe N3 O2'
_chemical_formula_weight 473.39
_space_group_crystal_system orthorhombic
_space_group_IT_number 19
_space_group_name_Hall 'P 2ac 2ab'
_space_group_name_H-M_alt 'P 21 21 21'
_atom_sites_solution_hydrogens mixed
_atom_sites_solution_primary direct
_atom_sites_solution_secondary difmap
_audit_creation_method SHELXL-2018/3
_audit_update_record
;
2020-11-26 deposited with the CCDC.	2021-03-08 downloaded from the CCDC.
;
_cell_angle_alpha 90
_cell_angle_beta 90
_cell_angle_gamma 90
_cell_formula_units_Z 4
_cell_length_a 8.9319(2)
_cell_length_b 11.0143(3)
_cell_length_c 24.0525(7)
_cell_measurement_reflns_used 2490
_cell_measurement_temperature 293(2)
_cell_measurement_theta_max 75.2260
_cell_measurement_theta_min 3.6710
_cell_volume 2366.25(11)
_computing_cell_refinement 'CrysAlisPro 1.171.39.46 (Rigaku OD, 2018)'
_computing_data_collection 'CrysAlisPro 1.171.39.46 (Rigaku OD, 2018)'
_computing_data_reduction 'CrysAlisPro 1.171.39.46 (Rigaku OD, 2018)'
_computing_structure_refinement 'SHELXL-2018/3 (Sheldrick, 2018)'
_computing_structure_solution 'SHELXT (Sheldrick, 2015)'
_diffrn_ambient_temperature 293(2)
_diffrn_detector_area_resol_mean 10.4323
_diffrn_measured_fraction_theta_full 0.951
_diffrn_measured_fraction_theta_max 0.937
_diffrn_measurement_device_type 'Xcalibur, Ruby, Nova'
_diffrn_measurement_method '\w scans'
_diffrn_radiation_type CuK\a
_diffrn_radiation_wavelength 1.54184
_diffrn_reflns_av_R_equivalents 0.0486
_diffrn_reflns_av_unetI/netI 0.0575
_diffrn_reflns_Laue_measured_fraction_full 0.951
_diffrn_reflns_Laue_measured_fraction_max 0.937
_diffrn_reflns_limit_h_max 8
_diffrn_reflns_limit_h_min -11
_diffrn_reflns_limit_k_max 13
_diffrn_reflns_limit_k_min -10
_diffrn_reflns_limit_l_max 20
_diffrn_reflns_limit_l_min -30
_diffrn_reflns_number 6654
_diffrn_reflns_point_group_measured_fraction_full 0.846
_diffrn_reflns_point_group_measured_fraction_max 0.809
_diffrn_reflns_theta_full 67.684
_diffrn_reflns_theta_max 75.617
_diffrn_reflns_theta_min 3.675
_diffrn_source 'micro-focus sealed X-ray tube'
_exptl_absorpt_coefficient_mu 5.322
_exptl_absorpt_correction_T_max 1.00000
_exptl_absorpt_correction_T_min 0.06148
_exptl_absorpt_correction_type multi-scan
_exptl_absorpt_process_details
;
CrysAlisPro 1.171.39.46 (Rigaku Oxford Diffraction, 2018)
Empirical absorption correction using spherical harmonics,
 implemented in SCALE3 ABSPACK scaling algorithm.
;
_exptl_crystal_colour 'light yellow'
_exptl_crystal_density_diffrn 1.329
_exptl_crystal_description prism
_exptl_crystal_F_000 1000
_exptl_crystal_size_max 0.30
_exptl_crystal_size_mid 0.20
_exptl_crystal_size_min 0.05
_refine_diff_density_max 0.285
_refine_diff_density_min -0.450
_refine_diff_density_rms 0.052
_refine_ls_abs_structure_details
;
 Flack x determined using 908 quotients [(I+)-(I-)]/[(I+)+(I-)]
 (Parsons, Flack and Wagner, Acta Cryst. B69 (2013) 249-259).
;
_refine_ls_abs_structure_Flack -0.014(5)
_refine_ls_extinction_method none
_refine_ls_goodness_of_fit_ref 1.079
_refine_ls_hydrogen_treatment mixed
_refine_ls_matrix_type full
_refine_ls_number_parameters 299
_refine_ls_number_reflns 3978
_refine_ls_number_restraints 0
_refine_ls_restrained_S_all 1.079
_refine_ls_R_factor_all 0.0635
_refine_ls_R_factor_gt 0.0466
_refine_ls_shift/su_max 0.000
_refine_ls_shift/su_mean 0.000
_refine_ls_structure_factor_coef Fsqd
_refine_ls_weighting_details 'w=1/[\s^2^(Fo^2^)+(0.0356P)^2^+0.7922P] where P=(Fo^2^+2Fc^2^)/3'
_refine_ls_weighting_scheme calc
_refine_ls_wR_factor_gt 0.1008
_refine_ls_wR_factor_ref 0.1124
_reflns_Friedel_coverage 0.515
_reflns_Friedel_fraction_full 0.706
_reflns_Friedel_fraction_max 0.639
_reflns_number_gt 3183
_reflns_number_total 3978
_reflns_threshold_expression 'I > 2\s(I)'
_cod_data_source_file d1dt00508a3.cif
_cod_data_source_block 1n
_cod_depositor_comments 'Adding full bibliography for 7706817--7706820.cif.'
_cod_database_code 7706818
_shelx_shelxl_version_number 2018/3
_shelx_space_group_comment
;
The symmetry employed for this shelxl refinement is uniquely defined
by the following loop, which should always be used as a source of
symmetry information in preference to the above space-group names.
They are only intended as comments.
;

loop_
_space_group_symop_operation_xyz
'x, y, z'
'-x+1/2, -y, z+1/2'
'x+1/2, -y+1/2, -z'
'-x, y+1/2, -z+1/2'

loop_
_atom_site_label
_atom_site_type_symbol
_atom_site_fract_x
_atom_site_fract_y
_atom_site_fract_z
_atom_site_U_iso_or_equiv
_atom_site_adp_type
_atom_site_occupancy
_atom_site_site_symmetry_order
_atom_site_calc_flag
_atom_site_refinement_flags_posn
_atom_site_refinement_flags_adp
_atom_site_refinement_flags_occupancy
_atom_site_disorder_assembly
_atom_site_disorder_group
C1F C 1.1917(8) 0.4036(5) 0.1169(3) 0.0675(16) Uani 1 1 d . . . . .
H1F H 1.119683 0.459118 0.105454 0.081 Uiso 1 1 calc R U . . .
C2F C 1.3237(8) 0.3740(6) 0.0874(3) 0.0728(18) Uani 1 1 d . . . . .
H2F H 1.353183 0.405675 0.053311 0.087 Uiso 1 1 calc R U . . .
C3F C 1.4017(6) 0.2882(7) 0.1190(3) 0.0723(19) Uani 1 1 d . . . . .
H3F H 1.493298 0.253392 0.109884 0.087 Uiso 1 1 calc R U . . .
C4F C 1.3160(7) 0.2636(6) 0.1677(3) 0.0728(18) Uani 1 1 d . . . . .
H4F H 1.341006 0.209228 0.195798 0.087 Uiso 1 1 calc R U . . .
C5F C 1.1869(8) 0.3365(6) 0.1657(2) 0.0672(17) Uani 1 1 d . . . . .
H5F H 1.111546 0.339207 0.192336 0.081 Uiso 1 1 calc R U . . .
Fe1 Fe 1.19358(9) 0.22358(8) 0.09852(3) 0.0478(2) Uani 1 1 d . . . . .
C1 C 1.1065(7) 0.0544(5) 0.1099(2) 0.0559(14) Uani 1 1 d . . . . .
H1 H 1.110892 0.007751 0.142120 0.067 Uiso 1 1 calc R U . . .
C2 C 1.2108(8) 0.0535(6) 0.0653(3) 0.0676(17) Uani 1 1 d . . . . .
H2 H 1.297018 0.006330 0.063856 0.081 Uiso 1 1 calc R U . . .
C3 C 1.1636(7) 0.1354(6) 0.0234(2) 0.0658(17) Uani 1 1 d . . . . .
H3 H 1.211966 0.150963 -0.010101 0.079 Uiso 1 1 calc R U . . .
C4 C 1.0290(6) 0.1890(5) 0.0421(2) 0.0535(14) Uani 1 1 d . . . . .
H4 H 0.972691 0.246149 0.022804 0.064 Uiso 1 1 calc R U . . .
C5 C 0.9937(5) 0.1407(4) 0.0958(2) 0.0460(11) Uani 1 1 d . . . . .
C6 C 0.8630(6) 0.1826(5) 0.1292(2) 0.0456(12) Uani 1 1 d . . . . .
O1 O 0.7607(4) 0.2397(3) 0.10681(14) 0.0552(9) Uani 1 1 d . . . . .
N1 N 0.8634(5) 0.1542(4) 0.1838(2) 0.0508(11) Uani 1 1 d . . . . .
H1N H 0.936(6) 0.134(5) 0.198(2) 0.041(16) Uiso 1 1 d . . . . .
C7 C 0.7435(6) 0.1880(5) 0.2213(2) 0.0513(13) Uani 1 1 d . . . . .
H7 H 0.650184 0.189558 0.199930 0.062 Uiso 1 1 calc R U . . .
C8 C 0.7275(7) 0.0923(6) 0.2663(3) 0.076(2) Uani 1 1 d . . . . .
H8B H 0.821477 0.084187 0.286164 0.091 Uiso 1 1 calc R U . . .
H8A H 0.704481 0.014592 0.249329 0.091 Uiso 1 1 calc R U . . .
C9 C 0.6033(9) 0.1262(8) 0.3073(3) 0.095(3) Uani 1 1 d . . . . .
H9B H 0.507900 0.127168 0.288010 0.114 Uiso 1 1 calc R U . . .
H9A H 0.597963 0.065392 0.336386 0.114 Uiso 1 1 calc R U . . .
C10 C 0.6317(9) 0.2491(9) 0.3329(3) 0.097(3) Uani 1 1 d . . . . .
H10B H 0.723847 0.246942 0.354228 0.116 Uiso 1 1 calc R U . . .
H10A H 0.550470 0.269540 0.357981 0.116 Uiso 1 1 calc R U . . .
C11 C 0.6436(7) 0.3446(6) 0.2879(3) 0.0694(18) Uani 1 1 d . . . . .
H11A H 0.664086 0.422793 0.304815 0.083 Uiso 1 1 calc R U . . .
H11B H 0.548736 0.350449 0.268440 0.083 Uiso 1 1 calc R U . . .
C12 C 0.7664(6) 0.3147(5) 0.2466(2) 0.0531(14) Uani 1 1 d . . . . .
H12 H 0.862743 0.315906 0.266148 0.064 Uiso 1 1 calc R U . . .
N2 N 0.7716(6) 0.4035(4) 0.2015(2) 0.0554(13) Uani 1 1 d . . . . .
H2N H 0.717(9) 0.386(6) 0.179(3) 0.09(3) Uiso 1 1 d . . . . .
C13 C 0.8250(6) 0.5166(5) 0.2066(2) 0.0511(13) Uani 1 1 d . . . . .
O2 O 0.8893(5) 0.5512(4) 0.24889(17) 0.0727(12) Uani 1 1 d . . . . .
C14 C 0.7992(7) 0.5976(5) 0.1576(2) 0.0518(12) Uani 1 1 d . . . . .
C15 C 0.8223(7) 0.7218(5) 0.1635(3) 0.0643(15) Uani 1 1 d . . . . .
H15 H 0.864576 0.750804 0.196292 0.077 Uiso 1 1 calc R U . . .
C16 C 0.7844(8) 0.8035(5) 0.1223(3) 0.0701(17) Uani 1 1 d . . . . .
H16 H 0.802886 0.885807 0.127551 0.084 Uiso 1 1 calc R U . . .
C17 C 0.7185(7) 0.7639(5) 0.0728(2) 0.0601(15) Uani 1 1 d . . . . .
C18 C 0.7000(9) 0.6390(5) 0.0663(2) 0.0686(18) Uani 1 1 d . . . . .
H18 H 0.659721 0.609184 0.033308 0.082 Uiso 1 1 calc R U . . .
C19 C 0.7399(8) 0.5595(5) 0.1073(2) 0.0656(18) Uani 1 1 d . . . . .
H19 H 0.726910 0.476805 0.101225 0.079 Uiso 1 1 calc R U . . .
N3 N 0.6697(9) 0.8438(4) 0.0329(2) 0.088(2) Uani 1 1 d . . . . .
C20 C 0.6717(11) 0.9716(6) 0.0431(3) 0.105(3) Uani 1 1 d . . . . .
H20A H 0.625854 0.988086 0.078411 0.158 Uiso 1 1 calc R U . . .
H20B H 0.617328 1.012691 0.014294 0.158 Uiso 1 1 calc R U . . .
H20C H 0.773398 0.999886 0.043528 0.158 Uiso 1 1 calc R U . . .
C21 C 0.6051(13) 0.8008(7) -0.0182(3) 0.143(5) Uani 1 1 d . . . . .
H21A H 0.683198 0.773911 -0.042633 0.215 Uiso 1 1 calc R U . . .
H21B H 0.550143 0.865438 -0.035557 0.215 Uiso 1 1 calc R U . . .
H21C H 0.538609 0.734467 -0.010402 0.215 Uiso 1 1 calc R U . . .

loop_
_atom_site_aniso_label
_atom_site_aniso_U_11
_atom_site_aniso_U_22
_atom_site_aniso_U_33
_atom_site_aniso_U_23
_atom_site_aniso_U_13
_atom_site_aniso_U_12
C1F 0.074(4) 0.062(3) 0.067(4) -0.018(3) 0.004(4) -0.004(4)
C2F 0.072(4) 0.084(4) 0.063(4) -0.012(3) 0.014(4) -0.020(4)
C3F 0.037(3) 0.101(5) 0.079(5) -0.026(4) 0.000(3) -0.008(3)
C4F 0.065(4) 0.096(5) 0.058(4) -0.006(3) -0.023(3) -0.019(4)
C5F 0.069(4) 0.082(4) 0.051(4) -0.023(3) 0.012(3) -0.020(4)
Fe1 0.0419(4) 0.0617(4) 0.0399(4) -0.0088(4) -0.0002(4) -0.0019(4)
C1 0.061(3) 0.051(3) 0.055(4) -0.004(3) 0.001(3) 0.001(3)
C2 0.064(4) 0.074(4) 0.065(4) -0.025(3) 0.004(4) 0.007(4)
C3 0.066(4) 0.091(4) 0.041(3) -0.025(3) 0.001(3) -0.012(4)
C4 0.050(3) 0.075(4) 0.036(3) -0.003(2) -0.010(2) -0.007(3)
C5 0.042(3) 0.052(3) 0.045(3) -0.002(2) -0.004(3) -0.003(2)
C6 0.042(3) 0.054(3) 0.041(3) 0.002(2) -0.003(2) -0.005(2)
O1 0.0451(18) 0.072(2) 0.048(2) 0.0062(18) -0.0088(17) 0.0068(17)
N1 0.043(3) 0.065(3) 0.045(3) 0.014(2) -0.002(2) 0.009(2)
C7 0.041(3) 0.068(3) 0.045(3) 0.016(3) 0.004(2) 0.003(3)
C8 0.060(4) 0.091(4) 0.077(5) 0.040(4) 0.023(3) 0.012(4)
C9 0.070(5) 0.129(7) 0.086(6) 0.062(5) 0.029(4) 0.022(5)
C10 0.078(4) 0.165(8) 0.048(4) 0.029(5) 0.025(4) 0.031(6)
C11 0.063(4) 0.103(5) 0.042(3) 0.005(3) 0.006(3) 0.012(4)
C12 0.049(3) 0.078(3) 0.033(3) 0.008(2) 0.002(2) 0.003(3)
N2 0.059(3) 0.061(3) 0.046(3) 0.005(2) -0.006(3) 0.000(3)
C13 0.040(3) 0.068(3) 0.045(3) -0.008(2) 0.004(2) -0.001(3)
O2 0.072(3) 0.096(3) 0.050(3) -0.008(2) -0.014(2) -0.017(3)
C14 0.050(3) 0.058(3) 0.047(3) -0.009(2) 0.007(3) -0.007(3)
C15 0.066(4) 0.065(3) 0.062(4) -0.011(3) -0.010(3) -0.016(4)
C16 0.085(5) 0.053(3) 0.072(4) -0.007(3) -0.004(4) -0.016(3)
C17 0.079(4) 0.054(3) 0.047(3) 0.001(2) 0.001(3) -0.010(3)
C18 0.108(5) 0.056(3) 0.042(3) 0.001(2) -0.006(4) -0.009(4)
C19 0.105(5) 0.049(3) 0.042(3) -0.007(2) -0.005(3) -0.007(3)
N3 0.140(6) 0.056(3) 0.069(4) 0.008(2) -0.027(4) -0.013(4)
C20 0.149(9) 0.062(4) 0.105(6) 0.014(4) -0.021(7) -0.007(5)
C21 0.255(14) 0.090(6) 0.086(7) 0.018(5) -0.077(8) -0.021(7)

loop_
_atom_type_symbol
_atom_type_description
_atom_type_scat_dispersion_real
_atom_type_scat_dispersion_imag
_atom_type_scat_source
C C 0.0181 0.0091 'International Tables Vol C Tables 4.2.6.8 and 6.1.1.4'
H H 0.0000 0.0000 'International Tables Vol C Tables 4.2.6.8 and 6.1.1.4'
Fe Fe -1.1336 3.1974 'International Tables Vol C Tables 4.2.6.8 and 6.1.1.4'
N N 0.0311 0.0180 'International Tables Vol C Tables 4.2.6.8 and 6.1.1.4'
O O 0.0492 0.0322 'International Tables Vol C Tables 4.2.6.8 and 6.1.1.4'

loop_
_geom_angle_atom_site_label_1
_geom_angle_atom_site_label_2
_geom_angle_atom_site_label_3
_geom_angle
_geom_angle_site_symmetry_1
_geom_angle_site_symmetry_3
_geom_angle_publ_flag
C5F C1F C2F 109.1(7) . . ?
C5F C1F Fe1 70.4(3) . . ?
C2F C1F Fe1 70.1(3) . . ?
C3F C2F C1F 107.4(6) . . ?
C3F C2F Fe1 70.4(4) . . ?
C1F C2F Fe1 69.3(3) . . ?
C2F C3F C4F 107.9(6) . . ?
C2F C3F Fe1 69.6(3) . . ?
C4F C3F Fe1 69.2(3) . . ?
C5F C4F C3F 107.7(6) . . ?
C5F C4F Fe1 69.8(3) . . ?
C3F C4F Fe1 70.0(3) . . ?
C1F C5F C4F 107.9(6) . . ?
C1F C5F Fe1 69.8(3) . . ?
C4F C5F Fe1 69.9(3) . . ?
C5 Fe1 C1F 116.4(3) . . ?
C5 Fe1 C4 41.5(2) . . ?
C1F Fe1 C4 108.8(3) . . ?
C5 Fe1 C1 41.3(2) . . ?
C1F Fe1 C1 149.3(3) . . ?
C4 Fe1 C1 69.1(2) . . ?
C5 Fe1 C5F 106.1(2) . . ?
C1F Fe1 C5F 39.8(2) . . ?
C4 Fe1 C5F 128.4(3) . . ?
C1 Fe1 C5F 116.1(2) . . ?
C5 Fe1 C4F 127.0(3) . . ?
C1F Fe1 C4F 67.4(3) . . ?
C4 Fe1 C4F 166.2(2) . . ?
C1 Fe1 C4F 107.0(3) . . ?
C5F Fe1 C4F 40.3(3) . . ?
C5 Fe1 C2F 150.7(3) . . ?
C1F Fe1 C2F 40.6(3) . . ?
C4 Fe1 C2F 118.4(3) . . ?
C1 Fe1 C2F 167.7(3) . . ?
C5F Fe1 C2F 68.0(2) . . ?
C4F Fe1 C2F 68.0(3) . . ?
C5 Fe1 C2 68.7(2) . . ?
C1F Fe1 C2 168.8(3) . . ?
C4 Fe1 C2 67.8(3) . . ?
C1 Fe1 C2 40.8(2) . . ?
C5F Fe1 C2 150.6(3) . . ?
C4F Fe1 C2 118.5(3) . . ?
C2F Fe1 C2 130.6(3) . . ?
C5 Fe1 C3F 166.5(3) . . ?
C1F Fe1 C3F 67.4(3) . . ?
C4 Fe1 C3F 151.6(3) . . ?
C1 Fe1 C3F 129.1(3) . . ?
C5F Fe1 C3F 67.9(3) . . ?
C4F Fe1 C3F 40.8(2) . . ?
C2F Fe1 C3F 40.0(3) . . ?
C2 Fe1 C3F 110.1(3) . . ?
C5 Fe1 C3 69.1(2) . . ?
C1F Fe1 C3 130.3(3) . . ?
C4 Fe1 C3 40.3(2) . . ?
C1 Fe1 C3 68.8(2) . . ?
C5F Fe1 C3 167.0(3) . . ?
C4F Fe1 C3 152.1(3) . . ?
C2F Fe1 C3 109.9(3) . . ?
C2 Fe1 C3 40.3(2) . . ?
C3F Fe1 C3 119.4(3) . . ?
C2 C1 C5 106.7(5) . . ?
C2 C1 Fe1 69.8(3) . . ?
C5 C1 Fe1 68.2(3) . . ?
C3 C2 C1 109.8(6) . . ?
C3 C2 Fe1 70.9(3) . . ?
C1 C2 Fe1 69.5(3) . . ?
C4 C3 C2 107.0(6) . . ?
C4 C3 Fe1 68.6(3) . . ?
C2 C3 Fe1 68.8(3) . . ?
C3 C4 C5 108.7(5) . . ?
C3 C4 Fe1 71.1(3) . . ?
C5 C4 Fe1 68.2(3) . . ?
C1 C5 C4 107.9(5) . . ?
C1 C5 C6 129.1(5) . . ?
C4 C5 C6 123.0(5) . . ?
C1 C5 Fe1 70.5(3) . . ?
C4 C5 Fe1 70.4(3) . . ?
C6 C5 Fe1 122.6(4) . . ?
O1 C6 N1 123.0(5) . . ?
O1 C6 C5 120.2(5) . . ?
N1 C6 C5 116.8(5) . . ?
C6 N1 C7 123.0(5) . . ?
N1 C7 C8 109.6(4) . . ?
N1 C7 C12 112.4(4) . . ?
C8 C7 C12 111.2(5) . . ?
C7 C8 C9 111.0(5) . . ?
C10 C9 C8 111.1(6) . . ?
C9 C10 C11 110.1(6) . . ?
C10 C11 C12 111.6(5) . . ?
N2 C12 C11 111.4(5) . . ?
N2 C12 C7 108.5(4) . . ?
C11 C12 C7 111.1(5) . . ?
C13 N2 C12 124.4(5) . . ?
O2 C13 N2 122.1(5) . . ?
O2 C13 C14 122.6(5) . . ?
N2 C13 C14 115.3(5) . . ?
C19 C14 C15 116.3(5) . . ?
C19 C14 C13 124.5(5) . . ?
C15 C14 C13 118.9(5) . . ?
C16 C15 C14 122.1(5) . . ?
C15 C16 C17 120.8(5) . . ?
N3 C17 C18 121.0(6) . . ?
N3 C17 C16 121.9(5) . . ?
C18 C17 C16 117.0(5) . . ?
C19 C18 C17 121.2(6) . . ?
C18 C19 C14 122.5(5) . . ?
C17 N3 C20 120.4(6) . . ?
C17 N3 C21 120.9(6) . . ?
C20 N3 C21 118.5(7) . . ?

loop_
_geom_bond_atom_site_label_1
_geom_bond_atom_site_label_2
_geom_bond_distance
_geom_bond_site_symmetry_2
_geom_bond_publ_flag
C1F C5F 1.387(8) . ?
C1F C2F 1.414(9) . ?
C1F Fe1 2.031(5) . ?
C2F C3F 1.398(9) . ?
C2F Fe1 2.041(6) . ?
C3F C4F 1.425(8) . ?
C3F Fe1 2.051(6) . ?
C4F C5F 1.406(9) . ?
C4F Fe1 2.040(6) . ?
C5F Fe1 2.040(5) . ?
Fe1 C5 2.006(5) . ?
Fe1 C4 2.036(5) . ?
Fe1 C1 2.038(5) . ?
Fe1 C2 2.042(6) . ?
Fe1 C3 2.069(5) . ?
C1 C2 1.421(8) . ?
C1 C5 1.426(7) . ?
C2 C3 1.417(8) . ?
C3 C4 1.413(8) . ?
C4 C5 1.431(7) . ?
C5 C6 1.490(7) . ?
C6 O1 1.234(6) . ?
C6 N1 1.351(6) . ?
N1 C7 1.449(7) . ?
C7 C8 1.518(7) . ?
C7 C12 1.536(8) . ?
C8 C9 1.530(9) . ?
C9 C10 1.510(11) . ?
C10 C11 1.513(9) . ?
C11 C12 1.516(7) . ?
C12 N2 1.461(7) . ?
N2 C13 1.340(7) . ?
C13 O2 1.228(6) . ?
C13 C14 1.496(7) . ?
C14 C19 1.386(7) . ?
C14 C15 1.391(8) . ?
C15 C16 1.381(8) . ?
C16 C17 1.398(8) . ?
C17 N3 1.375(7) . ?
C17 C18 1.395(8) . ?
C18 C19 1.367(8) . ?
N3 C20 1.429(8) . ?
N3 C21 1.437(9) . ?

loop_
_geom_hbond_atom_site_label_D
_geom_hbond_atom_site_label_H
_geom_hbond_atom_site_label_A
_geom_hbond_distance_DH
_geom_hbond_distance_HA
_geom_hbond_distance_DA
_geom_hbond_angle_DHA
_geom_hbond_site_symmetry_A
_geom_hbond_publ_flag
N1 H1N O2 0.76(5) 2.22(5) 2.964(6) 167(5) 4_745 yes
N2 H2N O1 0.76(7) 2.40(7) 2.907(6) 126(7) . yes

loop_
_geom_torsion_atom_site_label_1
_geom_torsion_atom_site_label_2
_geom_torsion_atom_site_label_3
_geom_torsion_atom_site_label_4
_geom_torsion
_geom_torsion_site_symmetry_1
_geom_torsion_site_symmetry_2
_geom_torsion_site_symmetry_3
_geom_torsion_site_symmetry_4
_geom_torsion_publ_flag
C5F C1F C2F C3F -0.6(7) . . . . ?
Fe1 C1F C2F C3F -60.4(4) . . . . ?
C5F C1F C2F Fe1 59.8(4) . . . . ?
C1F C2F C3F C4F 0.9(7) . . . . ?
Fe1 C2F C3F C4F -58.8(4) . . . . ?
C1F C2F C3F Fe1 59.7(4) . . . . ?
C2F C3F C4F C5F -0.9(7) . . . . ?
Fe1 C3F C4F C5F -59.9(4) . . . . ?
C2F C3F C4F Fe1 59.1(4) . . . . ?
C2F C1F C5F C4F 0.1(7) . . . . ?
Fe1 C1F C5F C4F 59.7(4) . . . . ?
C2F C1F C5F Fe1 -59.6(4) . . . . ?
C3F C4F C5F C1F 0.5(7) . . . . ?
Fe1 C4F C5F C1F -59.6(4) . . . . ?
C3F C4F C5F Fe1 60.1(4) . . . . ?
C5 C1 C2 C3 -1.2(6) . . . . ?
Fe1 C1 C2 C3 -59.6(4) . . . . ?
C5 C1 C2 Fe1 58.4(4) . . . . ?
C1 C2 C3 C4 0.5(7) . . . . ?
Fe1 C2 C3 C4 -58.2(4) . . . . ?
C1 C2 C3 Fe1 58.7(4) . . . . ?
C2 C3 C4 C5 0.4(6) . . . . ?
Fe1 C3 C4 C5 -58.0(4) . . . . ?
C2 C3 C4 Fe1 58.3(4) . . . . ?
C2 C1 C5 C4 1.4(6) . . . . ?
Fe1 C1 C5 C4 60.8(3) . . . . ?
C2 C1 C5 C6 -176.1(5) . . . . ?
Fe1 C1 C5 C6 -116.7(5) . . . . ?
C2 C1 C5 Fe1 -59.4(4) . . . . ?
C3 C4 C5 C1 -1.1(6) . . . . ?
Fe1 C4 C5 C1 -60.9(4) . . . . ?
C3 C4 C5 C6 176.5(5) . . . . ?
Fe1 C4 C5 C6 116.8(5) . . . . ?
C3 C4 C5 Fe1 59.8(4) . . . . ?
C1 C5 C6 O1 -165.9(5) . . . . ?
C4 C5 C6 O1 17.0(7) . . . . ?
Fe1 C5 C6 O1 103.6(5) . . . . ?
C1 C5 C6 N1 13.8(8) . . . . ?
C4 C5 C6 N1 -163.3(5) . . . . ?
Fe1 C5 C6 N1 -76.8(6) . . . . ?
O1 C6 N1 C7 0.1(8) . . . . ?
C5 C6 N1 C7 -179.5(5) . . . . ?
C6 N1 C7 C8 148.2(5) . . . . ?
C6 N1 C7 C12 -87.6(6) . . . . ?
N1 C7 C8 C9 179.1(6) . . . . ?
C12 C7 C8 C9 54.2(7) . . . . ?
C7 C8 C9 C10 -56.8(8) . . . . ?
C8 C9 C10 C11 57.9(8) . . . . ?
C9 C10 C11 C12 -57.7(8) . . . . ?
C10 C11 C12 N2 176.7(6) . . . . ?
C10 C11 C12 C7 55.6(7) . . . . ?
N1 C7 C12 N2 60.2(6) . . . . ?
C8 C7 C12 N2 -176.5(5) . . . . ?
N1 C7 C12 C11 -177.0(4) . . . . ?
C8 C7 C12 C11 -53.7(6) . . . . ?
C11 C12 N2 C13 74.1(7) . . . . ?
C7 C12 N2 C13 -163.3(5) . . . . ?
C12 N2 C13 O2 7.9(9) . . . . ?
C12 N2 C13 C14 -171.5(5) . . . . ?
O2 C13 C14 C19 173.7(6) . . . . ?
N2 C13 C14 C19 -7.0(9) . . . . ?
O2 C13 C14 C15 -12.6(9) . . . . ?
N2 C13 C14 C15 166.8(6) . . . . ?
C19 C14 C15 C16 1.9(10) . . . . ?
C13 C14 C15 C16 -172.4(6) . . . . ?
C14 C15 C16 C17 1.0(11) . . . . ?
C15 C16 C17 N3 175.2(7) . . . . ?
C15 C16 C17 C18 -3.0(10) . . . . ?
N3 C17 C18 C19 -176.0(7) . . . . ?
C16 C17 C18 C19 2.2(11) . . . . ?
C17 C18 C19 C14 0.7(12) . . . . ?
C15 C14 C19 C18 -2.7(10) . . . . ?
C13 C14 C19 C18 171.2(6) . . . . ?
C18 C17 N3 C20 172.0(8) . . . . ?
C16 C17 N3 C20 -6.1(12) . . . . ?
C18 C17 N3 C21 -3.2(12) . . . . ?
C16 C17 N3 C21 178.7(8) . . . . ?
